data_2200791
loop_
_publ_author_name
'Srinivasan, N.'
'Sridhar, B.'
'Rajaram, R. K.'

_publ_section_title
;
 <small>L</small>-Phenylalanine--nitric acid (2/1)
;
_journal_issue 10
_journal_name_full 'Acta Crystallographica Section E'
_journal_page_first o916
_journal_page_last o918
_journal_paper_doi 10.1107/S1600536801014350
_journal_volume 57
_journal_year 2001
_chemical_formula_iupac '2C9 H11 N O2, H 1+, N O3 1-'
_chemical_formula_moiety '2C9 H11 N O2, H 1+, N O3 1-'
_chemical_formula_sum 'C18 H23 N3 O7'
_chemical_formula_weight 393.39
_chemical_name_common 'L-Phenylalanine--nitric acid (2/1)'
_chemical_name_systematic
;
L-Phenylalanine--nitric acid (2/1)
;
_space_group_IT_number 4
_symmetry_cell_setting monoclinic
_symmetry_space_group_name_Hall 'P 2yb'
_symmetry_space_group_name_H-M 'P 1 21 1'
_audit_creation_method SHELXL-97
_cell_angle_alpha 90.00
_cell_angle_beta 107.83(8)
_cell_angle_gamma 90.00
_cell_formula_units_Z 2
_cell_length_a 12.536(16)
_cell_length_b 5.378(4)
_cell_length_c 14.962(9)
_cell_measurement_reflns_used 25
_cell_measurement_temperature 293(2)
_cell_measurement_theta_max 23.4
_cell_measurement_theta_min 14.5
_cell_volume 960.3(16)
_computing_cell_refinement 'CAD-4 Software'
_computing_data_collection 'CAD-4 Software (Enraf-Nonius, 1989)'
_computing_data_reduction 'CAD-4 Software'
_computing_molecular_graphics 'PLATON (Spek, 1999)'
_computing_publication_material SHELXL97
_computing_structure_refinement 'SHELXL97 (Sheldrick, 1997)'
_computing_structure_solution 'SHELXS97 (Sheldrick, 1997)'
_diffrn_ambient_temperature 293(2)
_diffrn_measured_fraction_theta_full .998
_diffrn_measured_fraction_theta_max .998
_diffrn_measurement_device_type 'Enraf-Nonius sealed tube'
_diffrn_measurement_method \w-2\q
_diffrn_radiation_monochromator graphite
_diffrn_radiation_source 'fine-focus sealed tube'
_diffrn_radiation_type MoK\a
_diffrn_radiation_wavelength .71073
_diffrn_reflns_av_R_equivalents .0000
_diffrn_reflns_av_sigmaI/netI .055
_diffrn_reflns_limit_h_max 14
_diffrn_reflns_limit_h_min -14
_diffrn_reflns_limit_k_max 6
_diffrn_reflns_limit_k_min 0
_diffrn_reflns_limit_l_max 17
_diffrn_reflns_limit_l_min 0
_diffrn_reflns_number 1895
_diffrn_reflns_theta_full 25.0
_diffrn_reflns_theta_max 25.0
_diffrn_reflns_theta_min 2.5
_diffrn_standards_decay_% none
_diffrn_standards_interval_time 60
_diffrn_standards_number 3
_exptl_absorpt_coefficient_mu .11
_exptl_absorpt_correction_T_max .984
_exptl_absorpt_correction_T_min .963
_exptl_absorpt_correction_type '\y scan'
_exptl_absorpt_process_details '(North et al., 1968)'
_exptl_crystal_colour colorless
_exptl_crystal_density_diffrn 1.361
_exptl_crystal_density_meas 1.350
_exptl_crystal_density_method 'flotation in a mixture of carbon tetrachloride and xylene'
_exptl_crystal_description needle
_exptl_crystal_F_000 416
_exptl_crystal_size_max .45
_exptl_crystal_size_mid .3
_exptl_crystal_size_min .15
_refine_diff_density_max .30
_refine_diff_density_min -.34
_refine_ls_abs_structure_details 'Flack H D (1983)'
_refine_ls_abs_structure_Flack 0(4)
_refine_ls_extinction_method none
_refine_ls_goodness_of_fit_ref 1.09
_refine_ls_hydrogen_treatment constr
_refine_ls_matrix_type full
_refine_ls_number_parameters 250
_refine_ls_number_reflns 1895
_refine_ls_number_restraints 3
_refine_ls_restrained_S_all 1.10
_refine_ls_R_factor_all .093
_refine_ls_R_factor_gt .069
_refine_ls_shift/su_max <0.001
_refine_ls_shift/su_mean .000
_refine_ls_structure_factor_coef Fsqd
_refine_ls_weighting_details 'calc w = 1/[\s^2^(Fo^2^)+(0.1548P)^2^] where P = (Fo^2^+2Fc^2^)/3'
_refine_ls_weighting_scheme calc
_refine_ls_wR_factor_ref .220
_reflns_number_gt 1356
_reflns_number_total 1895
_reflns_threshold_expression I>2\s(I)
_cod_data_source_file ya6047.cif
_cod_data_source_block I
_cod_original_cell_volume 960.2(15)
_cod_original_sg_symbol_H-M 'P 21'
_cod_database_code 2200791

loop_
_symmetry_equiv_pos_as_xyz
'x, y, z'
'-x, y+1/2, -z'

loop_
_atom_site_label
_atom_site_fract_x
_atom_site_fract_y
_atom_site_fract_z
_atom_site_U_iso_or_equiv
_atom_site_adp_type
_atom_site_calc_flag
_atom_site_refinement_flags
_atom_site_occupancy
_atom_site_disorder_assembly
_atom_site_disorder_group
_atom_site_type_symbol
N .0352(4) .1764(13) .1120(4) .0506(15) Uani d D 1 . . N
O1 .0705(6) .3884(15) .1375(8) .108(3) Uani d . 1 . . O
O2 .0855(7) -.0024(15) .1021(8) .123(3) Uani d D 1 . . O
O3 -.0728(4) .1534(12) .0948(4) .0692(16) Uani d D 1 . . O
O11 .3355(3) .1787(8) .1035(3) .0440(11) Uani d . 1 . . O
O12 .5151(3) .3053(11) .1553(4) .0585(15) Uani d . 1 . . O
C11 .4061(4) .3366(13) .1292(4) .0336(14) Uani d . 1 . . C
C12 .3784(4) .6101(12) .1460(4) .0357(14) Uani d . 1 . . C
H12 .4126 .7182 .1096 .043 Uiso calc R 1 . . H
N11 .2553(4) .6363(10) .1084(4) .0403(13) Uani d . 1 . . N
C13 .4206(5) .6877(13) .2472(5) .0441(16) Uani d . 1 . . C
H13A .5017 .6964 .2655 .053 Uiso calc R 1 . . H
H13B .3933 .8541 .2524 .053 Uiso calc R 1 . . H
C14 .3887(5) .5242(14) .3158(5) .0443(16) Uani d . 1 . . C
C15 .2900(5) .5802(18) .3395(5) .0552(19) Uani d . 1 . . C
H15 .2451 .7153 .3129 .066 Uiso calc R 1 . . H
C16 .2629(8) .427(3) .4034(7) .089(4) Uani d . 1 . . C
H16 .1973 .4636 .4173 .106 Uiso calc R 1 . . H
C17 .3202(9) .235(2) .4463(7) .086(3) Uani d . 1 . . C
H17 .2972 .1401 .4890 .103 Uiso calc R 1 . . H
C18 .4198(9) .1809(19) .4236(6) .083(3) Uani d . 1 . . C
H18 .4641 .0475 .4529 .099 Uiso calc R 1 . . H
C19 .4531(6) .3232(16) .3585(5) .0526(18) Uani d . 1 . . C
H19 .5181 .2829 .3440 .063 Uiso calc R 1 . . H
O21 .7033(3) .0586(9) .0675(3) .0398(11) Uani d . 1 . . O
O22 .5975(4) -.1005(9) .1493(4) .0555(14) Uani d . 1 . . O
C21 .6790(4) -.1115(11) .1116(4) .0341(14) Uani d . 1 . . C
C22 .7352(4) -.3568(13) .1249(4) .0353(13) Uani d . 1 . . C
H22 .6804 -.4810 .0911 .042 Uiso calc R 1 . . H
N21 .8277(3) -.3404(12) .0773(4) .0440(13) Uani d . 1 . . N
C23 .7814(5) -.4392(15) .2257(5) .0482(16) Uani d . 1 . . C
H23A .7196 -.4823 .2490 .058 Uiso calc R 1 . . H
H23B .8262 -.5876 .2285 .058 Uiso calc R 1 . . H
C24 .8516(5) -.2462(13) .2884(5) .0433(16) Uani d . 1 . . C
C25 .9652(4) -.2161(14) .2975(4) .0495(18) Uani d . 1 . . C
H25 .9992 -.3195 .2644 .059 Uiso calc R 1 . . H
C26 1.0260(4) -.0366(14) .3544(4) .089(3) Uani d R 1 . . C
H26 1.1013 -.0199 .3589 .107 Uiso calc R 1 . . H
C27 .9804(7) .1255(18) .4071(5) .065(2) Uani d . 1 . . C
H27 1.0232 .2470 .4463 .078 Uiso calc R 1 . . H
C28 .8721(7) .0930(18) .3970(5) .063(2) Uani d . 1 . . C
H28 .8376 .1995 .4288 .076 Uiso calc R 1 . . H
C29 .8102(6) -.0869(16) .3430(5) .0551(19) Uani d . 1 . . C
H29 .7362 -.1057 .3422 .066 Uiso calc R 1 . . H

loop_
_atom_site_aniso_label
_atom_site_aniso_U_11
_atom_site_aniso_U_22
_atom_site_aniso_U_33
_atom_site_aniso_U_12
_atom_site_aniso_U_13
_atom_site_aniso_U_23
N .041(2) .050(4) .059(4) -.010(3) .012(2) .006(4)
O1 .080(4) .064(5) .177(9) -.014(4) .036(5) -.011(6)
O2 .093(5) .070(5) .223(11) .037(5) .072(6) .003(6)
O3 .042(2) .066(4) .094(4) -.004(3) .013(2) .004(4)
O11 .048(2) .031(2) .042(3) -.009(2) -.0024(18) -.002(2)
O12 .0278(16) .050(3) .098(4) .002(2) .020(2) -.019(3)
C11 .029(2) .039(4) .029(3) .016(3) .004(2) -.005(3)
C12 .040(3) .034(4) .037(3) .001(3) .017(2) .003(3)
N11 .040(2) .033(3) .054(3) .002(3) .025(2) -.004(3)
C13 .055(3) .028(4) .052(4) .003(3) .020(3) -.011(3)
C14 .053(3) .042(4) .043(4) -.011(3) .021(3) -.002(4)
C15 .051(3) .058(5) .060(4) -.002(4) .022(3) -.005(4)
C16 .090(6) .130(11) .060(5) -.029(7) .043(5) .006(7)
C17 .123(8) .087(8) .052(5) -.033(7) .033(5) .003(6)
C18 .117(7) .052(5) .057(5) -.027(6) -.008(5) .024(5)
C19 .076(4) .046(4) .022(3) .005(4) -.005(3) .000(3)
O21 .048(2) .035(2) .041(2) .006(2) .0207(19) .000(2)
O22 .056(2) .036(3) .087(4) .001(2) .040(3) .004(3)
C21 .032(2) .027(3) .047(4) -.011(3) .018(2) -.009(3)
C22 .036(2) .028(3) .037(3) .002(3) .005(2) -.010(3)
N21 .036(2) .051(3) .044(3) .014(3) .012(2) -.003(3)
C23 .053(3) .040(4) .051(4) .001(3) .016(3) .015(4)
C24 .040(3) .036(4) .041(4) .003(3) -.005(3) .010(3)
C25 .046(3) .066(5) .037(4) -.004(4) .013(3) -.006(4)
C26 .066(5) .083(8) .099(8) -.004(6) -.001(5) -.018(7)
C27 .091(5) .057(5) .041(4) -.022(5) .013(4) -.018(4)
C28 .083(5) .061(6) .040(4) .012(5) .010(4) -.010(4)
C29 .071(4) .055(5) .045(4) .013(4) .025(4) -.004(4)

loop_
_atom_type_symbol
_atom_type_description
_atom_type_scat_dispersion_real
_atom_type_scat_dispersion_imag
_atom_type_scat_source
C C .0033 .0016 'International Tables Vol C Tables 4.2.6.8 and 6.1.1.4'
N N .0061 .0033 'International Tables Vol C Tables 4.2.6.8 and 6.1.1.4'
O O .0106 .0060 'International Tables Vol C Tables 4.2.6.8 and 6.1.1.4'
H H .0000 .0000 'International Tables Vol C Tables 4.2.6.8 and 6.1.1.4'

loop_
_geom_angle_atom_site_label_1
_geom_angle_atom_site_label_2
_geom_angle_atom_site_label_3
_geom_angle
O2 N O1 129.1(6)
O2 N O3 117.4(7)
O1 N O3 113.5(7)
O11 C11 O12 127.0(6)
O11 C11 C12 122.9(5)
O12 C11 C12 109.8(6)
N11 C12 C13 111.2(5)
N11 C12 C11 106.8(5)
C13 C12 C11 113.5(5)
N11 C12 H12 108.4
C13 C12 H12 108.4
C11 C12 H12 108.4
C14 C13 C12 116.3(6)
C14 C13 H13A 108.2
C12 C13 H13A 108.2
C14 C13 H13B 108.2
C12 C13 H13B 108.2
H13A C13 H13B 107.4
C19 C14 C15 118.8(7)
C19 C14 C13 122.4(6)
C15 C14 C13 118.9(7)
C16 C15 C14 117.6(9)
C16 C15 H15 121.2
C14 C15 H15 121.2
C17 C16 C15 126.7(9)
C17 C16 H16 116.7
C15 C16 H16 116.7
C16 C17 C18 115.8(9)
C16 C17 H17 122.1
C18 C17 H17 122.1
C19 C18 C17 121.7(10)
C19 C18 H18 119.1
C17 C18 H18 119.1
C14 C19 C18 119.5(8)
C14 C19 H19 120.3
C18 C19 H19 120.3
O21 C21 O22 123.7(6)
O21 C21 C22 123.6(5)
O22 C21 C22 112.6(5)
C21 C22 C23 114.7(5)
C21 C22 N21 106.4(5)
C23 C22 N21 111.5(4)
C21 C22 H22 108.0
C23 C22 H22 108.0
N21 C22 H22 108.0
C24 C23 C22 113.4(6)
C24 C23 H23A 108.9
C22 C23 H23A 108.9
C24 C23 H23B 108.9
C22 C23 H23B 108.9
H23A C23 H23B 107.7
C29 C24 C25 115.1(7)
C29 C24 C23 123.0(6)
C25 C24 C23 122.0(6)
C26 C25 C24 120.2(4)
C26 C25 H25 119.9
C24 C25 H25 119.9
C25 C26 C27 123.1(4)
C25 C26 H26 118.4
C27 C26 H26 118.4
C28 C27 C26 115.4(7)
C28 C27 H27 122.3
C26 C27 H27 122.3
C27 C28 C29 122.9(8)
C27 C28 H28 118.6
C29 C28 H28 118.6
C28 C29 C24 123.2(7)
C28 C29 H29 118.4
C24 C29 H29 118.4

loop_
_geom_bond_atom_site_label_1
_geom_bond_atom_site_label_2
_geom_bond_site_symmetry_2
_geom_bond_distance
_geom_bond_publ_flag
N O2 . 1.184(9) ?
N O1 . 1.240(10) ?
N O3 . 1.304(6) ?
O11 C11 . 1.202(8) yes
O12 C11 . 1.313(6) yes
C11 C12 . 1.549(9) ?
C12 N11 . 1.478(7) ?
C12 C13 . 1.502(9) ?
C12 H12 . .9800 ?
C13 C14 . 1.496(9) ?
C13 H13A . .9700 ?
C13 H13B . .9700 ?
C14 C19 . 1.383(11) ?
C14 C15 . 1.420(8) ?
C15 C16 . 1.382(13) ?
C15 H15 . .9300 ?
C16 C17 . 1.307(16) ?
C16 H16 . .9300 ?
C17 C18 . 1.421(14) ?
C17 H17 . .9300 ?
C18 C19 . 1.400(12) ?
C18 H18 . .9300 ?
C19 H19 . .9300 ?
O21 C21 . 1.220(7) yes
O22 C21 . 1.311(7) yes
C21 C22 . 1.480(9) ?
C22 C23 . 1.508(9) ?
C22 N21 . 1.539(7) ?
C22 H22 . .9800 ?
C23 C24 . 1.491(10) ?
C23 H23A . .9700 ?
C23 H23B . .9700 ?
C24 C29 . 1.390(10) ?
C24 C25 . 1.398(7) ?
C25 C26 . 1.3565 ?
C25 H25 . .9300 ?
C26 C27 . 1.408(10) ?
C26 H26 . .9300 ?
C27 C28 . 1.332(11) ?
C27 H27 . .9300 ?
C28 C29 . 1.344(12) ?
C28 H28 . .9300 ?
C29 H29 . .9300 ?

loop_
_geom_torsion_atom_site_label_1
_geom_torsion_atom_site_label_2
_geom_torsion_atom_site_label_3
_geom_torsion_atom_site_label_4
_geom_torsion
_geom_torsion_publ_flag
O11 C11 C12 N11 -9.9(7) yes
O12 C11 C12 N11 175.7(5) ?
O11 C11 C12 C13 112.9(7) ?
O12 C11 C12 C13 -61.5(6) ?
N11 C12 C13 C14 68.2(7) yes
C11 C12 C13 C14 -52.2(7) ?
C12 C13 C14 C19 89.0(8) yes
C12 C13 C14 C15 -92.3(8) yes
C19 C14 C15 C16 -.9(12) ?
C13 C14 C15 C16 -179.7(8) ?
C14 C15 C16 C17 1.2(16) ?
C15 C16 C17 C18 -.4(17) ?
C16 C17 C18 C19 -.7(15) ?
C15 C14 C19 C18 -.1(11) ?
C13 C14 C19 C18 178.6(7) ?
C17 C18 C19 C14 1.0(13) ?
O21 C21 C22 C23 126.3(7) ?
O22 C21 C22 C23 -56.3(7) ?
O21 C21 C22 N21 2.5(8) yes
O22 C21 C22 N21 179.9(5) ?
C21 C22 C23 C24 -49.9(7) ?
N21 C22 C23 C24 71.0(7) yes
C22 C23 C24 C29 97.0(8) yes
C22 C23 C24 C25 -84.3(7) yes
C29 C24 C25 C26 -1.9(8) ?
C23 C24 C25 C26 179.3(4) ?
C24 C25 C26 C27 .4(5) ?
C25 C26 C27 C28 -.5(10) ?
C26 C27 C28 C29 2.2(13) ?
C27 C28 C29 C24 -3.9(14) ?
C25 C24 C29 C28 3.6(11) ?
C23 C24 C29 C28 -177.6(7) ?
